data_7057318
loop_
_publ_author_name
'Yan, Yang-Tian'
'Cao, Feng'
'Zhang, Wen-Yan'
'Zhang, Si-Si'
'Zhang, Fang'
'Wang, Yao-Yu'

_publ_section_title
;
 Seven luminescent metal--organic frameworks constructed from
 5-(triazol-1-yl)nicotinic acid: luminescent sensors for CrVI and
 MnO4&#x2212; ions in an aqueous medium
;
_journal_issue 12
_journal_name_full 'New Journal of Chemistry'
_journal_page_first 9865
_journal_paper_doi 10.1039/C8NJ01144C
_journal_volume 42
_journal_year 2018
_chemical_formula_moiety '0.5(C32 H28 Cd2 N16 O12)'
_chemical_formula_sum 'C16 H14 Cd N8 O6'
_chemical_formula_weight 526.75
_space_group_crystal_system monoclinic
_space_group_IT_number 14
_space_group_name_Hall '-P 2ybc'
_space_group_name_H-M_alt 'P 1 21/c 1'
_symmetry_space_group_name_Hall '-P 2ybc'
_symmetry_space_group_name_H-M 'P 1 21/c 1'
_atom_sites_solution_hydrogens mixed
_audit_creation_date 2018-04-01
_audit_creation_method
;
Olex2 1.2-alpha
(compiled 2018.03.30 svn.r3494 for OlexSys, GUI svn.r5482)
;
_audit_update_record
;
2018-04-07 deposited with the CCDC.
2018-04-23 downloaded from the CCDC.
;
_cell_angle_alpha 90
_cell_angle_beta 117.307(3)
_cell_angle_gamma 90
_cell_formula_units_Z 2
_cell_length_a 11.912(3)
_cell_length_b 7.1031(16)
_cell_length_c 11.937(3)
_cell_measurement_reflns_used 3031
_cell_measurement_temperature 296(2)
_cell_measurement_theta_max 28.44
_cell_measurement_theta_min 3.45
_cell_volume 897.5(4)
_computing_cell_refinement 'SAINT V8.18C (?, 2016)'
_computing_data_collection 'SAINT V8.18C (?, 2016)'
_computing_data_reduction 'SAINT V8.18C (?, 2016)'
_computing_molecular_graphics 'Olex2 (Dolomanov et al., 2009)'
_computing_publication_material 'Olex2 (Dolomanov et al., 2009)'
_computing_structure_refinement 'ShelXL (Sheldrick, 2015)'
_computing_structure_solution 'ShelXT (Sheldrick, 2015)'
_diffrn_ambient_temperature 296.15
_diffrn_measured_fraction_theta_full 0.988
_diffrn_measured_fraction_theta_max 0.963
_diffrn_measurement_device_type 'Bruker APEX-II CCD'
_diffrn_measurement_method '\f and \w scans'
_diffrn_radiation_monochromator graphite
_diffrn_radiation_type MoK\a
_diffrn_radiation_wavelength 0.71073
_diffrn_reflns_av_R_equivalents 0.0377
_diffrn_reflns_av_unetI/netI 0.0401
_diffrn_reflns_Laue_measured_fraction_full 0.988
_diffrn_reflns_Laue_measured_fraction_max 0.963
_diffrn_reflns_limit_h_max 14
_diffrn_reflns_limit_h_min -15
_diffrn_reflns_limit_k_max 8
_diffrn_reflns_limit_k_min -9
_diffrn_reflns_limit_l_max 14
_diffrn_reflns_limit_l_min -15
_diffrn_reflns_number 5278
_diffrn_reflns_point_group_measured_fraction_full 0.988
_diffrn_reflns_point_group_measured_fraction_max 0.963
_diffrn_reflns_theta_full 25.242
_diffrn_reflns_theta_max 28.474
_diffrn_reflns_theta_min 1.924
_diffrn_standards_number 0
_exptl_absorpt_coefficient_mu 1.276
_exptl_absorpt_correction_T_max 0.7457
_exptl_absorpt_correction_T_min 0.5891
_exptl_absorpt_correction_type multi-scan
_exptl_absorpt_process_details
'SADABS-2008/1 (Bruker,2008) was used for absorption correction. wR2(int) was 0.0563 before and 0.0314 after correction. The Ratio of minimum to maximum transmission is 0.7900. The \l/2 correction factor is 0.0015.'
_exptl_crystal_colour colourless
_exptl_crystal_colour_primary colourless
_exptl_crystal_density_diffrn 1.949
_exptl_crystal_density_method 'not measured'
_exptl_crystal_description block
_exptl_crystal_F_000 524
_exptl_crystal_size_max 0.27
_exptl_crystal_size_mid 0.24
_exptl_crystal_size_min 0.21
_refine_diff_density_max 0.820
_refine_diff_density_min -0.994
_refine_diff_density_rms 0.143
_refine_ls_extinction_method none
_refine_ls_goodness_of_fit_ref 1.065
_refine_ls_hydrogen_treatment constr
_refine_ls_matrix_type full
_refine_ls_number_parameters 143
_refine_ls_number_reflns 2185
_refine_ls_number_restraints 0
_refine_ls_restrained_S_all 1.065
_refine_ls_R_factor_all 0.0345
_refine_ls_R_factor_gt 0.0230
_refine_ls_shift/su_max 0.000
_refine_ls_shift/su_mean 0.000
_refine_ls_structure_factor_coef Fsqd
_refine_ls_weighting_details 'w=1/[\s^2^(Fo^2^)+(0.0293P)^2^+0.1638P] where P=(Fo^2^+2Fc^2^)/3'
_refine_ls_weighting_scheme calc
_refine_ls_wR_factor_gt 0.0578
_refine_ls_wR_factor_ref 0.0613
_reflns_Friedel_coverage 0.000
_reflns_number_gt 1847
_reflns_number_total 2185
_reflns_threshold_expression 'I > 2\s(I)'
_cod_data_source_file c8nj01144c2.cif
_cod_data_source_block 2
_cod_depositor_comments 'Adding full bibliography for 7057317--7057323.cif.'
_cod_original_cell_volume 897.4(3)
_cod_database_code 7057318
_shelx_shelxl_version_number 2014/7
_shelx_space_group_comment
;
The symmetry employed for this shelxl refinement is uniquely defined
by the following loop, which should always be used as a source of
symmetry information in preference to the above space-group names.
They are only intended as comments.
;
_olex2_refinement_description
;
1. Fixed Uiso
 At 1.2 times of:
  All C(H) groups
 At 1.5 times of:
  All O(H,H) groups
2.a Rotating group:
 O3(H3A,H3B)
2.b Aromatic/amide H refined with riding coordinates:
 C4(H4), C5(H5), C3(H3), C7(H7), C8(H8)
;
_olex2_submission_special_instructions 'No special instructions were received'

loop_
_space_group_symop_operation_xyz
'x, y, z'
'-x, y+1/2, -z+1/2'
'-x, -y, -z'
'x, -y-1/2, z-1/2'

loop_
_atom_site_label
_atom_site_type_symbol
_atom_site_fract_x
_atom_site_fract_y
_atom_site_fract_z
_atom_site_U_iso_or_equiv
_atom_site_adp_type
_atom_site_occupancy
_atom_site_site_symmetry_order
_atom_site_calc_flag
_atom_site_refinement_flags_posn
_atom_site_refinement_flags_adp
_atom_site_refinement_flags_occupancy
Cd1 Cd 0.0000 0.0000 0.0000 0.01820(8) Uani 1 2 d S T P
C4 C 0.35587(17) 0.4142(3) 0.22328(17) 0.0201(4) Uani 1 1 d . . .
H4 H 0.3656 0.4356 0.3041 0.024 Uiso 1 1 calc R . .
C2 C 0.23663(16) 0.4063(3) 0.11995(17) 0.0195(4) Uani 1 1 d . . .
N1 N 0.32901(15) 0.3632(3) -0.02115(15) 0.0282(4) Uani 1 1 d . . .
C6 C 0.46011(17) 0.3891(3) 0.20169(17) 0.0191(4) Uani 1 1 d . . .
C5 C 0.44313(18) 0.3609(3) 0.07974(18) 0.0249(4) Uani 1 1 d . . .
H5 H 0.5138 0.3395 0.0676 0.030 Uiso 1 1 calc R . .
C3 C 0.22808(18) 0.3834(3) 0.00068(18) 0.0252(4) Uani 1 1 d . . .
H3 H 0.1481 0.3820 -0.0682 0.030 Uiso 1 1 calc R . .
C1 C 0.11962(17) 0.4121(3) 0.13900(17) 0.0195(4) Uani 1 1 d . . .
O2 O 0.12044(15) 0.5244(2) 0.22145(15) 0.0265(3) Uani 1 1 d . . .
O1 O 0.03051(12) 0.3026(2) 0.07577(14) 0.0274(3) Uani 1 1 d . . .
N2 N 0.58413(14) 0.3915(2) 0.30510(14) 0.0195(3) Uani 1 1 d . . .
C7 C 0.69420(18) 0.4447(3) 0.30919(19) 0.0219(4) Uani 1 1 d . . .
H7 H 0.7043 0.4852 0.2403 0.026 Uiso 1 1 calc R . .
N3 N 0.60375(15) 0.3412(3) 0.42361(15) 0.0281(4) Uani 1 1 d . . .
N4 N 0.78583(15) 0.4308(3) 0.42567(16) 0.0235(3) Uani 1 1 d . . .
C8 C 0.72540(19) 0.3670(3) 0.49115(19) 0.0289(5) Uani 1 1 d . . .
H8 H 0.7674 0.3434 0.5774 0.035 Uiso 1 1 calc R . .
O3 O 0.04656(14) -0.0991(2) 0.19902(13) 0.0293(3) Uani 1 1 d . . .
H3A H -0.0168 -0.0624 0.2110 0.044 Uiso 1 1 d GR . .
H3B H 0.0505 -0.2228 0.2042 0.044 Uiso 1 1 d GR . .

loop_
_atom_site_aniso_label
_atom_site_aniso_U_11
_atom_site_aniso_U_22
_atom_site_aniso_U_33
_atom_site_aniso_U_23
_atom_site_aniso_U_13
_atom_site_aniso_U_12
Cd1 0.01210(11) 0.02396(12) 0.01799(11) -0.00056(7) 0.00642(8) 0.00165(7)
C4 0.0179(8) 0.0232(10) 0.0199(9) -0.0015(7) 0.0093(7) -0.0014(7)
C2 0.0151(8) 0.0209(9) 0.0218(9) 0.0006(7) 0.0078(7) -0.0008(7)
N1 0.0217(8) 0.0432(11) 0.0203(8) -0.0017(7) 0.0103(7) -0.0018(7)
C6 0.0150(8) 0.0207(9) 0.0205(9) 0.0012(7) 0.0071(7) -0.0015(7)
C5 0.0193(9) 0.0346(11) 0.0255(10) -0.0005(8) 0.0143(8) -0.0011(8)
C3 0.0173(9) 0.0357(11) 0.0202(9) -0.0003(8) 0.0066(7) -0.0034(8)
C1 0.0151(8) 0.0234(10) 0.0183(9) 0.0024(7) 0.0062(7) 0.0024(7)
O2 0.0231(7) 0.0357(8) 0.0227(7) -0.0062(6) 0.0123(6) -0.0009(6)
O1 0.0170(6) 0.0276(7) 0.0367(8) -0.0078(6) 0.0116(6) -0.0041(6)
N2 0.0146(7) 0.0258(8) 0.0185(8) 0.0013(6) 0.0079(6) -0.0010(6)
C7 0.0167(9) 0.0284(10) 0.0219(9) 0.0011(8) 0.0100(8) -0.0021(8)
N3 0.0212(8) 0.0441(11) 0.0192(8) 0.0046(7) 0.0096(7) -0.0028(8)
N4 0.0160(7) 0.0275(8) 0.0263(8) 0.0000(7) 0.0093(7) -0.0023(7)
C8 0.0213(9) 0.0434(13) 0.0203(9) 0.0021(8) 0.0081(8) -0.0043(9)
O3 0.0339(8) 0.0333(8) 0.0276(7) 0.0020(6) 0.0199(6) 0.0044(7)

loop_
_atom_type_symbol
_atom_type_description
_atom_type_scat_dispersion_real
_atom_type_scat_dispersion_imag
_atom_type_scat_source
C C 0.0033 0.0016 'International Tables Vol C Tables 4.2.6.8 and 6.1.1.4'
H H 0.0000 0.0000 'International Tables Vol C Tables 4.2.6.8 and 6.1.1.4'
Cd Cd -0.8075 1.2024 'International Tables Vol C Tables 4.2.6.8 and 6.1.1.4'
N N 0.0061 0.0033 'International Tables Vol C Tables 4.2.6.8 and 6.1.1.4'
O O 0.0106 0.0060 'International Tables Vol C Tables 4.2.6.8 and 6.1.1.4'

loop_
_geom_angle_atom_site_label_1
_geom_angle_atom_site_label_2
_geom_angle_atom_site_label_3
_geom_angle
_geom_angle_site_symmetry_1
_geom_angle_site_symmetry_3
O1 Cd1 O1 180.0 3 .
O1 Cd1 N4 84.30(6) . 4_465
O1 Cd1 N4 84.30(6) 3 2_645
O1 Cd1 N4 95.70(6) . 2_645
O1 Cd1 N4 95.70(6) 3 4_465
N4 Cd1 N4 180.00(4) 2_645 4_465
O3 Cd1 O1 87.69(6) . .
O3 Cd1 O1 92.31(6) . 3
O3 Cd1 O1 92.31(6) 3 .
O3 Cd1 O1 87.69(6) 3 3
O3 Cd1 N4 80.72(6) 3 4_465
O3 Cd1 N4 99.28(6) . 4_465
O3 Cd1 N4 80.72(6) . 2_645
O3 Cd1 N4 99.28(6) 3 2_645
O3 Cd1 O3 180.0 3 .
C2 C4 H4 121.1 . .
C6 C4 H4 121.1 . .
C6 C4 C2 117.78(17) . .
C4 C2 C1 120.15(16) . .
C3 C2 C4 118.57(17) . .
C3 C2 C1 121.19(16) . .
C5 N1 C3 117.00(16) . .
C4 C6 N2 119.78(16) . .
C5 C6 C4 119.97(17) . .
C5 C6 N2 120.25(16) . .
N1 C5 C6 122.67(17) . .
N1 C5 H5 118.7 . .
C6 C5 H5 118.7 . .
C2 C3 H3 118.1 . .
N1 C3 C2 123.87(17) . .
N1 C3 H3 118.1 . .
O2 C1 C2 117.14(16) . .
O1 C1 C2 118.52(17) . .
O1 C1 O2 124.29(17) . .
C1 O1 Cd1 139.19(12) . .
C7 N2 C6 129.86(16) . .
C7 N2 N3 109.52(15) . .
N3 N2 C6 120.57(14) . .
N2 C7 H7 125.1 . .
N4 C7 N2 109.81(17) . .
N4 C7 H7 125.1 . .
C8 N3 N2 102.46(15) . .
C7 N4 Cd1 127.99(13) . 2_655
C7 N4 C8 103.31(17) . .
C8 N4 Cd1 128.70(13) . 2_655
N3 C8 N4 114.90(18) . .
N3 C8 H8 122.5 . .
N4 C8 H8 122.5 . .
Cd1 O3 H3A 105.2 . .
Cd1 O3 H3B 111.0 . .
H3A O3 H3B 108.1 . .

loop_
_geom_bond_atom_site_label_1
_geom_bond_atom_site_label_2
_geom_bond_distance
_geom_bond_site_symmetry_2
Cd1 O1 2.2952(15) 3
Cd1 O1 2.2952(15) .
Cd1 N4 2.3367(17) 2_645
Cd1 N4 2.3367(17) 4_465
Cd1 O3 2.2885(15) .
Cd1 O3 2.2885(15) 3
C4 H4 0.9300 .
C4 C2 1.391(2) .
C4 C6 1.391(3) .
C2 C3 1.389(3) .
C2 C1 1.512(2) .
N1 C5 1.340(2) .
N1 C3 1.350(3) .
C6 C5 1.389(3) .
C6 N2 1.426(2) .
C5 H5 0.9300 .
C3 H3 0.9300 .
C1 O2 1.263(2) .
C1 O1 1.252(2) .
N2 C7 1.344(2) .
N2 N3 1.371(2) .
C7 H7 0.9300 .
C7 N4 1.320(3) .
N3 C8 1.308(2) .
N4 Cd1 2.3367(17) 2_655
N4 C8 1.361(3) .
C8 H8 0.9300 .
O3 H3A 0.8694 .
O3 H3B 0.8808 .

loop_
_geom_torsion_atom_site_label_1
_geom_torsion_atom_site_label_2
_geom_torsion_atom_site_label_3
_geom_torsion_atom_site_label_4
_geom_torsion
_geom_torsion_site_symmetry_1
_geom_torsion_site_symmetry_4
Cd1 N4 C8 N3 179.83(15) 2_655 .
C4 C2 C3 N1 1.8(3) . .
C4 C2 C1 O2 40.5(3) . .
C4 C2 C1 O1 -137.30(19) . .
C4 C6 C5 N1 2.4(3) . .
C4 C6 N2 C7 -150.2(2) . .
C4 C6 N2 N3 27.0(3) . .
C2 C4 C6 C5 1.2(3) . .
C2 C4 C6 N2 -178.51(17) . .
C2 C1 O1 Cd1 37.4(3) . .
C6 C4 C2 C3 -3.2(3) . .
C6 C4 C2 C1 173.56(17) . .
C6 N2 C7 N4 177.65(18) . .
C6 N2 N3 C8 -178.01(19) . .
C5 N1 C3 C2 1.7(3) . .
C5 C6 N2 C7 30.1(3) . .
C5 C6 N2 N3 -152.76(18) . .
C3 C2 C1 O2 -142.9(2) . .
C3 C2 C1 O1 39.4(3) . .
C3 N1 C5 C6 -3.8(3) . .
C1 C2 C3 N1 -174.9(2) . .
O2 C1 O1 Cd1 -140.20(17) . .
N2 C6 C5 N1 -177.86(19) . .
N2 C7 N4 Cd1 179.96(13) . 2_655
N2 C7 N4 C8 -0.1(2) . .
N2 N3 C8 N4 0.3(3) . .
C7 N2 N3 C8 -0.3(2) . .
C7 N4 C8 N3 -0.2(3) . .
N3 N2 C7 N4 0.2(2) . .
